data_1010545
loop_
_publ_author_name
'Doell, W'
'Klemm, W'

_publ_section_title 'Ueber die Struktur einiger Dihalogenide'
_journal_coden_ASTM ZAACAB
_journal_name_full
;
Zeitschrift fuer Anorganische und Allgemeine Chemie
;
_journal_page_first 239
_journal_page_last 258
_journal_paper_doi 10.1002/zaac.19392410211
_journal_volume 241
_journal_year 1939
_chemical_formula_structural 'Yb I2'
_chemical_formula_sum 'I2 Yb'
_chemical_name_systematic 'Ytterbium(II) iodide'
_space_group_IT_number 164
_symmetry_cell_setting trigonal
_symmetry_Int_Tables_number 164
_symmetry_space_group_name_Hall '-P 3 2"'
_symmetry_space_group_name_H-M 'P -3 m 1'
_cell_angle_alpha 90
_cell_angle_beta 90
_cell_angle_gamma 120
_cell_formula_units_Z 1
_cell_length_a 4.48(2)
_cell_length_b 4.48(2)
_cell_length_c 6.96(3)
_cell_volume 121.0
_exptl_crystal_density_meas 5.7(2)
_cod_database_code 1010545

loop_
_symmetry_equiv_pos_as_xyz
x,y,z
-y,x-y,z
y-x,-x,z
-y,-x,z
x,x-y,z
y-x,y,z
-x,-y,-z
y,y-x,-z
x-y,x,-z
y,x,-z
-x,y-x,-z
x-y,-y,-z

loop_
_atom_site_label
_atom_site_fract_x
_atom_site_fract_y
_atom_site_fract_z
? ? ? ?
